data_7215755
loop_
_publ_author_name
'Jones, P. G.'
'Taouss, Christina'

_publ_section_title
;
 Lutidine Adducts of Urea: Molecular Mechanisms for Twinning Effects on
 Cooling
;
_journal_name_full CrystEngComm
_journal_paper_doi 10.1039/c4ce00560k
_journal_year 2014
_chemical_formula_sum 'C8 H13 N3 O'
_chemical_formula_weight 167.21
_chemical_name_systematic
;
 ?
;
_space_group_IT_number 2
_symmetry_cell_setting triclinic
_symmetry_space_group_name_Hall '-P 1'
_symmetry_space_group_name_H-M 'P -1'
_atom_sites_solution_hydrogens geom
_atom_sites_solution_primary direct
_atom_sites_solution_secondary difmap
_audit_creation_method SHELXL-97
_cell_angle_alpha 88.391(6)
_cell_angle_beta 83.564(6)
_cell_angle_gamma 80.059(6)
_cell_formula_units_Z 2
_cell_length_a 7.4126(6)
_cell_length_b 7.6720(6)
_cell_length_c 8.1731(6)
_cell_measurement_reflns_used 6731
_cell_measurement_temperature 100(2)
_cell_measurement_theta_max 75.3380
_cell_measurement_theta_min 7.9650
_cell_volume 454.92(6)
_computing_cell_refinement
;
CrysAlisPro, Agilent Technologies,
Version 1.171.37.31 (release 14-01-2014 CrysAlis171 .NET)
(compiled Jan 14 2014,18:38:05)
;
_computing_data_collection
;
CrysAlisPro, Agilent Technologies,
Version 1.171.37.31 (release 14-01-2014 CrysAlis171 .NET)
(compiled Jan 14 2014,18:38:05)
;
_computing_data_reduction
;
CrysAlisPro, Agilent Technologies,
Version 1.171.37.31 (release 14-01-2014 CrysAlis171 .NET)
(compiled Jan 14 2014,18:38:05)
;
_computing_molecular_graphics 'Siemens XP'
_computing_publication_material SHELXL-97
_computing_structure_refinement 'SHELXL-97 (Sheldrick, 1997)'
_computing_structure_solution 'SHELXS-97 (Sheldrick, 1990)'
_diffrn_ambient_temperature 100(2)
_diffrn_detector_area_resol_mean 10.3543
_diffrn_measured_fraction_theta_full 0.999
_diffrn_measured_fraction_theta_max 0.996
_diffrn_measurement_device_type 'Oxford Diffraction Xcalibur, Atlas, Nova'
_diffrn_measurement_method \w-scan
_diffrn_radiation_monochromator mirror
_diffrn_radiation_source 'Nova (Cu) X-ray Source'
_diffrn_radiation_type CuK\a
_diffrn_radiation_wavelength 1.54184
_diffrn_reflns_av_R_equivalents 0.0000
_diffrn_reflns_av_sigmaI/netI 0.0081
_diffrn_reflns_limit_h_max 9
_diffrn_reflns_limit_h_min -9
_diffrn_reflns_limit_k_max 9
_diffrn_reflns_limit_k_min -9
_diffrn_reflns_limit_l_max 10
_diffrn_reflns_limit_l_min -10
_diffrn_reflns_number 3650
_diffrn_reflns_theta_full 75.00
_diffrn_reflns_theta_max 75.82
_diffrn_reflns_theta_min 5.45
_exptl_absorpt_coefficient_mu 0.682
_exptl_absorpt_correction_T_max 1.00000
_exptl_absorpt_correction_T_min 0.80018
_exptl_absorpt_correction_type multi-scan
_exptl_absorpt_process_details
;
CrysAlisPro, Agilent Technologies,
Version 1.171.37.31 (release 14-01-2014 CrysAlis171 .NET)
(compiled Jan 14 2014,18:38:05)
;
_exptl_crystal_colour colourless
_exptl_crystal_density_diffrn 1.221
_exptl_crystal_density_meas ?
_exptl_crystal_density_method 'not measured'
_exptl_crystal_description plate
_exptl_crystal_F_000 180
_exptl_crystal_size_max 0.20
_exptl_crystal_size_mid 0.15
_exptl_crystal_size_min 0.03
_refine_diff_density_max 0.183
_refine_diff_density_min -0.200
_refine_diff_density_rms 0.042
_refine_ls_extinction_method none
_refine_ls_goodness_of_fit_ref 1.047
_refine_ls_hydrogen_treatment mixed
_refine_ls_matrix_type full
_refine_ls_number_parameters 128
_refine_ls_number_reflns 3650
_refine_ls_number_restraints 0
_refine_ls_restrained_S_all 1.047
_refine_ls_R_factor_all 0.0419
_refine_ls_R_factor_gt 0.0390
_refine_ls_shift/su_max 0.096
_refine_ls_shift/su_mean 0.003
_refine_ls_structure_factor_coef Fsqd
_refine_ls_weighting_details 'calc w=1/[\s^2^(Fo^2^)+(0.0638P)^2^+0.0585P] where P=(Fo^2^+2Fc^2^)/3'
_refine_ls_weighting_scheme calc
_refine_ls_wR_factor_gt 0.1046
_refine_ls_wR_factor_ref 0.1073
_reflns_number_gt 3328
_reflns_number_total 3650
_reflns_threshold_expression >2sigma(I)
_cod_data_source_file c4ce00560k1.cif
_cod_data_source_block gehen_twin1_hklf5
_cod_depositor_comments
;
The following automatic conversions were performed:

'_exptl_crystal_density_meas' value 'not measured' was changed to '?'
- the value is perceived as not measured.

Automatic conversion script
Id: cif_fix_values 3008 2015-01-20 13:52:24Z robertas 
;
_cod_database_code 7215755

loop_
_symmetry_equiv_pos_as_xyz
'x, y, z'
'-x, -y, -z'

loop_
_atom_site_label
_atom_site_type_symbol
_atom_site_fract_x
_atom_site_fract_y
_atom_site_fract_z
_atom_site_U_iso_or_equiv
_atom_site_adp_type
_atom_site_occupancy
_atom_site_symmetry_multiplicity
_atom_site_calc_flag
_atom_site_refinement_flags
N11 N 0.26677(9) 0.57334(9) 0.41213(8) 0.02384(17) Uani 1 1 d .
C12 C 0.31101(11) 0.40650(11) 0.35586(10) 0.02496(19) Uani 1 1 d .
C13 C 0.30386(11) 0.25995(11) 0.45917(11) 0.0277(2) Uani 1 1 d .
H13 H 0.3354 0.1436 0.4161 0.033 Uiso 1 1 calc R
C14 C 0.25026(11) 0.28636(12) 0.62519(11) 0.0298(2) Uani 1 1 d .
H14 H 0.2446 0.1884 0.6982 0.036 Uiso 1 1 calc R
C15 C 0.20485(11) 0.45785(13) 0.68373(10) 0.0300(2) Uani 1 1 d .
H15 H 0.1675 0.4789 0.7975 0.036 Uiso 1 1 calc R
C16 C 0.21455(11) 0.59904(11) 0.57403(10) 0.02548(19) Uani 1 1 d .
C17 C 0.36885(15) 0.38443(12) 0.17465(11) 0.0356(2) Uani 1 1 d .
H17A H 0.3516 0.5005 0.1200 0.053 Uiso 0.50 1 calc PR
H17B H 0.2937 0.3087 0.1286 0.053 Uiso 0.50 1 calc PR
H17C H 0.4990 0.3297 0.1570 0.053 Uiso 0.50 1 calc PR
H17D H 0.4113 0.2587 0.1504 0.053 Uiso 0.50 1 calc PR
H17E H 0.4691 0.4506 0.1418 0.053 Uiso 0.50 1 calc PR
H17F H 0.2639 0.4296 0.1134 0.053 Uiso 0.50 1 calc PR
C18 C 0.16746(14) 0.78797(13) 0.62974(12) 0.0364(2) Uani 1 1 d .
H18A H 0.2355 0.8618 0.5548 0.055 Uiso 0.50 1 calc PR
H18B H 0.2013 0.7959 0.7415 0.055 Uiso 0.50 1 calc PR
H18C H 0.0348 0.8294 0.6293 0.055 Uiso 0.50 1 calc PR
H18D H 0.0789 0.7963 0.7289 0.055 Uiso 0.50 1 calc PR
H18E H 0.1131 0.8622 0.5422 0.055 Uiso 0.50 1 calc PR
H18F H 0.2796 0.8287 0.6544 0.055 Uiso 0.50 1 calc PR
N1 N 0.10780(10) 0.83459(10) 0.13881(9) 0.02794(18) Uani 1 1 d .
H01 H 0.1147(15) 0.7632(16) 0.2223(14) 0.037(3) Uiso 1 1 d .
H02 H -0.0008(17) 0.8763(15) 0.1015(14) 0.037(3) Uiso 1 1 d .
C2 C 0.25318(11) 0.91448(10) 0.08945(9) 0.02083(17) Uani 1 1 d .
N3 N 0.40258(9) 0.86837(9) 0.17188(9) 0.02393(17) Uani 1 1 d .
H03 H 0.4010(15) 0.7815(15) 0.2478(14) 0.035(3) Uiso 1 1 d .
H04 H 0.5070(16) 0.9039(14) 0.1289(13) 0.029(2) Uiso 1 1 d .
O1 O 0.24989(7) 1.02516(7) -0.02582(7) 0.02473(15) Uani 1 1 d .

loop_
_atom_site_aniso_label
_atom_site_aniso_U_11
_atom_site_aniso_U_22
_atom_site_aniso_U_33
_atom_site_aniso_U_23
_atom_site_aniso_U_13
_atom_site_aniso_U_12
N11 0.0260(3) 0.0237(3) 0.0227(3) 0.0029(3) -0.0044(3) -0.0060(3)
C12 0.0252(4) 0.0244(4) 0.0261(4) 0.0021(3) -0.0032(3) -0.0068(3)
C13 0.0236(4) 0.0240(4) 0.0358(5) 0.0057(3) -0.0032(3) -0.0057(3)
C14 0.0221(4) 0.0347(5) 0.0335(4) 0.0148(4) -0.0055(3) -0.0081(3)
C15 0.0234(4) 0.0452(5) 0.0220(4) 0.0049(3) -0.0025(3) -0.0084(4)
C16 0.0215(4) 0.0314(4) 0.0244(4) 0.0000(3) -0.0047(3) -0.0054(3)
C17 0.0489(5) 0.0306(5) 0.0271(4) -0.0023(3) 0.0008(4) -0.0090(4)
C18 0.0389(5) 0.0356(5) 0.0341(5) -0.0082(4) -0.0040(4) -0.0038(4)
N1 0.0218(3) 0.0314(4) 0.0318(4) 0.0140(3) -0.0060(3) -0.0082(3)
C2 0.0220(4) 0.0206(4) 0.0201(4) 0.0007(3) -0.0022(3) -0.0045(3)
N3 0.0219(3) 0.0267(3) 0.0244(3) 0.0077(3) -0.0052(3) -0.0071(3)
O1 0.0232(3) 0.0283(3) 0.0246(3) 0.0087(2) -0.0060(2) -0.0089(2)

loop_
_atom_type_symbol
_atom_type_description
_atom_type_scat_dispersion_real
_atom_type_scat_dispersion_imag
_atom_type_scat_source
C C 0.0181 0.0091 'International Tables Vol C Tables 4.2.6.8 and 6.1.1.4'
H H 0.0000 0.0000 'International Tables Vol C Tables 4.2.6.8 and 6.1.1.4'
N N 0.0311 0.0180 'International Tables Vol C Tables 4.2.6.8 and 6.1.1.4'
O O 0.0492 0.0322 'International Tables Vol C Tables 4.2.6.8 and 6.1.1.4'

loop_
_geom_angle_atom_site_label_1
_geom_angle_atom_site_label_2
_geom_angle_atom_site_label_3
_geom_angle
C12 N11 C16 118.78(7)
N11 C12 C13 122.24(8)
N11 C12 C17 116.87(7)
C13 C12 C17 120.89(8)
C14 C13 C12 118.96(8)
C13 C14 C15 119.01(8)
C14 C15 C16 119.30(8)
N11 C16 C15 121.70(8)
N11 C16 C18 116.40(8)
C15 C16 C18 121.89(8)
O1 C2 N1 121.93(7)
O1 C2 N3 121.88(7)
N1 C2 N3 116.18(7)

loop_
_geom_bond_atom_site_label_1
_geom_bond_atom_site_label_2
_geom_bond_distance
N11 C12 1.3460(11)
N11 C16 1.3466(10)
C12 C13 1.3917(12)
C12 C17 1.5009(12)
C13 C14 1.3809(13)
C14 C15 1.3854(14)
C15 C16 1.3929(12)
C16 C18 1.5023(12)
N1 C2 1.3478(10)
C2 O1 1.2499(10)
C2 N3 1.3505(10)

loop_
_geom_hbond_atom_site_label_D
_geom_hbond_atom_site_label_H
_geom_hbond_atom_site_label_A
_geom_hbond_distance_DH
_geom_hbond_distance_HA
_geom_hbond_distance_DA
_geom_hbond_angle_DHA
_geom_hbond_site_symmetry_A
N1 H01 N11 0.864(12) 2.344(12) 3.1495(10) 155.2(10) .
N3 H03 N11 0.899(12) 2.339(12) 3.1759(10) 154.9(9) .
N1 H02 O1 0.897(13) 2.027(13) 2.9237(9) 177.7(10) 2_575
N3 H04 O1 0.896(12) 2.056(12) 2.9515(9) 177.5(10) 2_675
C14 H14 O1 0.95 2.55 3.4396(10) 156.0 1_546

loop_
_geom_torsion_atom_site_label_1
_geom_torsion_atom_site_label_2
_geom_torsion_atom_site_label_3
_geom_torsion_atom_site_label_4
_geom_torsion
C16 N11 C12 C13 0.27(12)
C16 N11 C12 C17 -179.85(7)
N11 C12 C13 C14 -0.25(13)
C17 C12 C13 C14 179.87(8)
C12 C13 C14 C15 0.15(12)
C13 C14 C15 C16 -0.07(12)
C12 N11 C16 C15 -0.18(12)
C12 N11 C16 C18 179.80(7)
C14 C15 C16 N11 0.09(12)
C14 C15 C16 C18 -179.89(8)
